data_1549025
loop_
_publ_author_name
'Molla, Habib Ali'
'Bhowmick, Rahul'
'Islam, Abu Saleh Musha'
'Show, Bibhutibhushan'
'Mukherjee, Nillohit'
'Mondal, Anup'
'Ali, Mahammad'

_publ_section_title
;
 A turn-on fluorogenic chemosensor for Fe<sup>3+</sup> and a Schottky
 barrier diode with frequency-switching device applications.
;
_journal_issue 4
_journal_name_full
'Photochemical &amp; photobiological sciences : Official journal of the European Photochemistry Association and the European Society for Photobiology'
_journal_page_first 465
_journal_page_last 473
_journal_paper_doi 10.1039/C7PP00322F
_journal_volume 17
_journal_year 2018
_chemical_formula_moiety 'C32 H38 N4 O2, H2 O'
_chemical_formula_sum 'C32 H40 N4 O3'
_chemical_formula_weight 528.68
_space_group_IT_number 2
_space_group_name_Hall '-P 1'
_space_group_name_H-M_alt 'P -1'
_symmetry_cell_setting triclinic
_symmetry_space_group_name_Hall '-P 1'
_symmetry_space_group_name_H-M 'P -1'
_atom_sites_solution_hydrogens geom
_atom_sites_solution_primary direct
_atom_sites_solution_secondary difmap
_audit_creation_method SHELXL-97
_audit_update_record
;
2017-07-19 deposited with the CCDC.
2018-02-26 downloaded from the CCDC.
;
_cell_angle_alpha 81.870(5)
_cell_angle_beta 77.716(5)
_cell_angle_gamma 87.248(5)
_cell_formula_units_Z 2
_cell_length_a 10.3648(15)
_cell_length_b 11.5481(17)
_cell_length_c 12.5472(19)
_cell_measurement_reflns_used 200
_cell_measurement_temperature 296(2)
_cell_measurement_theta_max 27.16
_cell_measurement_theta_min 1.68
_cell_volume 1452.4(4)
_computing_cell_refinement 'BRUKER SMART APEX II CCD'
_computing_data_collection 'BRUKER SMART APEX II CCD'
_computing_data_reduction 'BRUKER SAINT'
_computing_molecular_graphics 'Diamond 3.1'
_computing_publication_material 'WINGX V1.80.01'
_computing_structure_refinement 'SHELXL-97 (Sheldrick, 2008)'
_computing_structure_solution 'SHELXS-97 (Sheldrick, 2008)'
_diffrn_ambient_temperature 296(2)
_diffrn_measured_fraction_theta_full 0.989
_diffrn_measured_fraction_theta_max 0.989
_diffrn_measurement_device_type 'BRUKER SMART APEX-II CCD'
_diffrn_measurement_method n/a
_diffrn_radiation_monochromator graphite
_diffrn_radiation_source 'fine-focus sealed tube'
_diffrn_radiation_type MoK\a
_diffrn_radiation_wavelength 0.71073
_diffrn_reflns_av_R_equivalents 0.0478
_diffrn_reflns_av_sigmaI/netI 0.0624
_diffrn_reflns_limit_h_max 13
_diffrn_reflns_limit_h_min -13
_diffrn_reflns_limit_k_max 14
_diffrn_reflns_limit_k_min -14
_diffrn_reflns_limit_l_max 16
_diffrn_reflns_limit_l_min -16
_diffrn_reflns_number 18516
_diffrn_reflns_theta_full 27.16
_diffrn_reflns_theta_max 27.16
_diffrn_reflns_theta_min 1.68
_exptl_absorpt_coefficient_mu 0.078
_exptl_absorpt_correction_T_max 0.994
_exptl_absorpt_correction_T_min 0.991
_exptl_absorpt_correction_type empirical
_exptl_absorpt_process_details SADABS
_exptl_crystal_colour 'Light brown'
_exptl_crystal_density_diffrn 1.209
_exptl_crystal_density_method 'not measured'
_exptl_crystal_description 'Block shape'
_exptl_crystal_F_000 568.0
_exptl_crystal_size_max 0.20
_exptl_crystal_size_mid 0.10
_exptl_crystal_size_min 0.08
_refine_diff_density_max 0.310
_refine_diff_density_min -0.435
_refine_diff_density_rms 0.112
_refine_ls_extinction_method none
_refine_ls_goodness_of_fit_ref 0.995
_refine_ls_hydrogen_treatment mixed
_refine_ls_matrix_type full
_refine_ls_number_parameters 376
_refine_ls_number_reflns 6443
_refine_ls_number_restraints 0
_refine_ls_restrained_S_all 0.995
_refine_ls_R_factor_all 0.1314
_refine_ls_R_factor_gt 0.0657
_refine_ls_shift/su_max 0.000
_refine_ls_shift/su_mean 0.000
_refine_ls_structure_factor_coef Fsqd
_refine_ls_weighting_details 'calc w=1/[\s^2^(Fo^2^)+(0.2000P)^2^+0.0000P] where P=(Fo^2^+2Fc^2^)/3'
_refine_ls_weighting_scheme calc
_refine_ls_wR_factor_gt 0.2057
_refine_ls_wR_factor_ref 0.2819
_reflns_number_gt 3393
_reflns_number_total 6443
_reflns_threshold_expression >2sigma(I)
_cod_data_source_file c7pp00322f2.cif
_cod_data_source_block MKD-L
_cod_depositor_comments
;
The following automatic conversions were performed:

'_symmetry_cell_setting' value 'Triclinic' changed to 'triclinic'
according to
/home/data/users/saulius/crontab/automatic-downloads/rss-feeds/RSC/lib/dictionaries/cif_core.dic
dictionary named 'cif_core.dic' version 2.4.2 from 2011-04-26.

'_exptl_absorpt_correction_type' value 'Empirical' changed to
'empirical' according to
/home/data/users/saulius/crontab/automatic-downloads/rss-feeds/RSC/lib/dictionaries/cif_core.dic
dictionary named 'cif_core.dic' version 2.4.2 from 2011-04-26.

Automatic conversion script
Id: cif_fix_values 4973 2017-02-22 13:04:09Z antanas 

 Adding full bibliography for 1549025.cif.
;
_cod_database_code 1549025

loop_
_symmetry_equiv_pos_as_xyz
'x, y, z'
'-x, -y, -z'

loop_
_atom_site_label
_atom_site_type_symbol
_atom_site_fract_x
_atom_site_fract_y
_atom_site_fract_z
_atom_site_U_iso_or_equiv
_atom_site_adp_type
_atom_site_occupancy
_atom_site_symmetry_multiplicity
_atom_site_calc_flag
_atom_site_refinement_flags
N2 N 0.3084(2) 0.1059(2) 0.8145(2) 0.0472(6) Uani 1 1 d .
O1S O 0.7367(3) 0.1323(2) 0.1897(3) 0.0671(7) Uani 1 1 d .
O2 O 0.1345(2) 0.40168(19) 0.51198(17) 0.0559(6) Uani 1 1 d .
N1 N -0.0257(3) 0.1604(3) 0.2961(2) 0.0617(8) Uani 1 1 d .
H6 H -0.0777 0.1060 0.2924 0.074 Uiso 1 1 calc R
C40 C 0.0605(4) 0.2106(3) 0.1968(3) 0.0663(10) Uani 1 1 d .
H2A H 0.0638 0.2944 0.1967 0.080 Uiso 1 1 calc R
H2B H 0.0248 0.1976 0.1341 0.080 Uiso 1 1 calc R
O1 O -0.1361(2) 0.1199(2) 0.96982(19) 0.0637(7) Uani 1 1 d .
N4 N 0.3481(3) 0.6449(2) 0.6934(2) 0.0504(7) Uani 1 1 d .
C1 C 0.5237(4) 0.1431(5) 0.7113(4) 0.0952(15) Uani 1 1 d .
H1C H 0.5794 0.2105 0.7013 0.114 Uiso 1 1 calc R
H1D H 0.5531 0.0994 0.6496 0.114 Uiso 1 1 calc R
C2 C 0.3811(4) 0.1811(4) 0.7193(4) 0.0815(12) Uani 1 1 d .
H2C H 0.3691 0.2628 0.7301 0.098 Uiso 1 1 calc R
H2D H 0.3516 0.1705 0.6530 0.098 Uiso 1 1 calc R
C3 C 0.1795(3) 0.1522(3) 0.8597(3) 0.0490(8) Uani 1 1 d .
H3A H 0.1853 0.2350 0.8639 0.059 Uiso 1 1 calc R
H3B H 0.1477 0.1127 0.9336 0.059 Uiso 1 1 calc R
C4 C 0.0836(3) 0.1345(3) 0.7874(3) 0.0480(8) Uani 1 1 d .
N3 N -0.0322(2) 0.20971(19) 0.80082(19) 0.0403(6) Uani 1 1 d .
C6 C -0.0509(3) 0.3100(2) 0.7158(2) 0.0376(6) Uani 1 1 d .
C7 C -0.0420(3) 0.2706(2) 0.6050(2) 0.0391(6) Uani 1 1 d .
C8 C 0.0461(3) 0.3166(2) 0.5118(2) 0.0425(7) Uani 1 1 d .
C9 C 0.0533(3) 0.2819(3) 0.4096(3) 0.0483(7) Uani 1 1 d .
H9 H 0.1135 0.3165 0.3488 0.058 Uiso 1 1 calc R
C10 C -0.0291(3) 0.1955(3) 0.3973(3) 0.0457(7) Uani 1 1 d .
C11 C 0.1971(4) 0.1599(5) 0.1848(4) 0.0968(15) Uani 1 1 d .
H11A H 0.2305 0.1674 0.2492 0.145 Uiso 1 1 calc R
H11B H 0.2531 0.2011 0.1212 0.145 Uiso 1 1 calc R
H11C H 0.1957 0.0787 0.1763 0.145 Uiso 1 1 calc R
C12 C 0.5295(3) 0.0672(4) 0.8177(4) 0.0814(13) Uani 1 1 d .
H12A H 0.6018 0.0893 0.8482 0.098 Uiso 1 1 calc R
H12B H 0.5405 -0.0146 0.8073 0.098 Uiso 1 1 calc R
C13 C 0.3975(3) 0.0896(3) 0.8918(3) 0.0621(9) Uani 1 1 d .
H13A H 0.3720 0.0234 0.9481 0.075 Uiso 1 1 calc R
H13B H 0.3993 0.1591 0.9267 0.075 Uiso 1 1 calc R
C14 C -0.1898(3) 0.3513(2) 0.7682(2) 0.0396(7) Uani 1 1 d .
C15 C -0.2681(3) 0.4398(3) 0.7283(3) 0.0507(8) Uani 1 1 d .
H15 H -0.2390 0.4851 0.6607 0.061 Uiso 1 1 calc R
C16 C -0.3916(3) 0.4591(3) 0.7923(3) 0.0610(9) Uani 1 1 d .
H16 H -0.4465 0.5179 0.7669 0.073 Uiso 1 1 calc R
C17 C -0.4350(3) 0.3920(3) 0.8938(3) 0.0603(9) Uani 1 1 d .
H17 H -0.5180 0.4071 0.9356 0.072 Uiso 1 1 calc R
C18 C -0.3564(3) 0.3037(3) 0.9330(3) 0.0506(8) Uani 1 1 d .
H18 H -0.3852 0.2584 1.0007 0.061 Uiso 1 1 calc R
C19 C -0.2335(3) 0.2845(2) 0.8689(2) 0.0409(7) Uani 1 1 d .
C20 C -0.1322(3) 0.1952(3) 0.8887(3) 0.0433(7) Uani 1 1 d .
C21 C -0.1220(3) 0.1808(3) 0.5909(2) 0.0443(7) Uani 1 1 d .
H21 H -0.1815 0.1463 0.6521 0.053 Uiso 1 1 calc R
C22 C -0.1167(3) 0.1417(3) 0.4921(3) 0.0466(7) Uani 1 1 d .
C23 C 0.1378(3) 0.4398(2) 0.6106(2) 0.0419(7) Uani 1 1 d .
C24 C 0.2355(3) 0.5210(3) 0.6037(3) 0.0460(7) Uani 1 1 d .
H24 H 0.2916 0.5444 0.5364 0.055 Uiso 1 1 calc R
C25 C 0.2494(3) 0.5667(2) 0.6963(2) 0.0416(7) Uani 1 1 d .
C26 C 0.4348(4) 0.6890(3) 0.5914(3) 0.0627(9) Uani 1 1 d .
H26A H 0.3831 0.7291 0.5409 0.075 Uiso 1 1 calc R
H26B H 0.4822 0.6243 0.5580 0.075 Uiso 1 1 calc R
C27 C 0.5322(4) 0.7726(4) 0.6117(4) 0.0880(14) Uani 1 1 d .
H27A H 0.4852 0.8374 0.6434 0.132 Uiso 1 1 calc R
H27B H 0.5898 0.8009 0.5433 0.132 Uiso 1 1 calc R
H27C H 0.5836 0.7326 0.6614 0.132 Uiso 1 1 calc R
C28 C 0.1654(3) 0.5274(3) 0.7987(2) 0.0437(7) Uani 1 1 d .
C29 C 0.0699(3) 0.4483(2) 0.7998(2) 0.0438(7) Uani 1 1 d .
H29 H 0.0133 0.4244 0.8666 0.053 Uiso 1 1 calc R
C30 C 0.0522(3) 0.4017(2) 0.7073(2) 0.0390(6) Uani 1 1 d .
C31 C 0.1831(4) 0.5685(3) 0.9023(3) 0.0636(10) Uani 1 1 d .
H31A H 0.1267 0.5252 0.9643 0.095 Uiso 1 1 calc R
H31B H 0.1605 0.6502 0.9001 0.095 Uiso 1 1 calc R
H31C H 0.2735 0.5564 0.9090 0.095 Uiso 1 1 calc R
C32 C -0.1987(3) 0.0407(3) 0.4828(3) 0.0613(9) Uani 1 1 d .
H32A H -0.2413 0.0060 0.5550 0.092 Uiso 1 1 calc R
H32B H -0.1427 -0.0167 0.4462 0.092 Uiso 1 1 calc R
H32C H -0.2643 0.0685 0.4411 0.092 Uiso 1 1 calc R
H3 H 0.328(3) 0.698(3) 0.737(3) 0.063(11) Uiso 1 1 d .
H2 H 0.127(3) 0.149(3) 0.708(3) 0.056(9) Uiso 1 1 d .
H7 H 0.707(5) 0.050(5) 0.206(4) 0.109(15) Uiso 1 1 d .
H8 H 0.775(6) 0.142(5) 0.127(5) 0.13(2) Uiso 1 1 d .
H9 H 0.054(4) 0.053(4) 0.806(3) 0.074(11) Uiso 1 1 d .

loop_
_atom_site_aniso_label
_atom_site_aniso_U_11
_atom_site_aniso_U_22
_atom_site_aniso_U_33
_atom_site_aniso_U_23
_atom_site_aniso_U_13
_atom_site_aniso_U_12
N2 0.0373(13) 0.0547(14) 0.0501(16) -0.0095(12) -0.0090(11) 0.0019(11)
O1S 0.0795(19) 0.0573(15) 0.068(2) -0.0177(14) -0.0155(15) -0.0080(13)
O2 0.0633(14) 0.0689(14) 0.0371(12) -0.0156(10) -0.0017(10) -0.0312(11)
N1 0.0660(18) 0.0762(18) 0.0495(18) -0.0304(15) -0.0103(14) -0.0103(15)
C40 0.066(2) 0.089(3) 0.050(2) -0.0302(19) -0.0123(17) -0.0011(19)
O1 0.0647(15) 0.0623(14) 0.0548(15) 0.0094(12) -0.0038(12) 0.0011(12)
N4 0.0434(14) 0.0537(15) 0.0570(17) -0.0164(14) -0.0082(12) -0.0140(12)
C1 0.049(2) 0.128(4) 0.101(4) -0.012(3) -0.001(2) -0.006(2)
C2 0.055(2) 0.101(3) 0.076(3) 0.014(2) -0.002(2) -0.011(2)
C3 0.0424(16) 0.0544(17) 0.053(2) -0.0146(15) -0.0121(14) 0.0030(13)
C4 0.0418(16) 0.0519(18) 0.055(2) -0.0203(16) -0.0125(15) 0.0040(13)
N3 0.0358(12) 0.0436(12) 0.0427(14) -0.0085(11) -0.0085(10) -0.0008(10)
C6 0.0336(14) 0.0444(14) 0.0356(16) -0.0083(12) -0.0064(11) -0.0031(11)
C7 0.0347(14) 0.0451(14) 0.0391(16) -0.0117(13) -0.0067(12) -0.0016(11)
C8 0.0420(15) 0.0470(15) 0.0408(17) -0.0119(13) -0.0086(13) -0.0074(12)
C9 0.0506(17) 0.0570(17) 0.0381(17) -0.0128(14) -0.0055(13) -0.0085(14)
C10 0.0436(16) 0.0551(17) 0.0437(18) -0.0204(14) -0.0124(13) 0.0014(13)
C11 0.079(3) 0.133(4) 0.082(3) -0.039(3) -0.011(2) 0.008(3)
C12 0.043(2) 0.085(3) 0.126(4) -0.034(3) -0.030(2) 0.0096(18)
C13 0.054(2) 0.064(2) 0.076(3) -0.0118(18) -0.0282(18) -0.0007(16)
C14 0.0355(14) 0.0457(15) 0.0390(16) -0.0123(13) -0.0065(12) -0.0029(11)
C15 0.0491(18) 0.0514(16) 0.0526(19) -0.0061(14) -0.0137(15) -0.0006(14)
C16 0.0479(19) 0.0595(19) 0.077(3) -0.0140(18) -0.0146(17) 0.0109(15)
C17 0.0382(17) 0.074(2) 0.068(2) -0.0251(19) -0.0018(16) 0.0033(16)
C18 0.0411(16) 0.0637(19) 0.0461(19) -0.0149(15) -0.0012(14) -0.0056(14)
C19 0.0356(14) 0.0471(15) 0.0407(16) -0.0096(13) -0.0055(12) -0.0066(12)
C20 0.0406(16) 0.0472(15) 0.0423(18) -0.0077(14) -0.0070(13) -0.0067(12)
C21 0.0375(15) 0.0515(16) 0.0455(18) -0.0148(14) -0.0054(13) -0.0054(12)
C22 0.0387(15) 0.0523(16) 0.054(2) -0.0199(14) -0.0120(14) -0.0024(13)
C23 0.0413(15) 0.0495(16) 0.0381(17) -0.0117(13) -0.0101(12) -0.0069(12)
C24 0.0429(16) 0.0518(16) 0.0435(17) -0.0096(14) -0.0049(13) -0.0118(13)
C25 0.0377(15) 0.0414(14) 0.0490(18) -0.0096(13) -0.0136(13) -0.0033(11)
C26 0.054(2) 0.073(2) 0.061(2) -0.0102(18) -0.0071(16) -0.0235(17)
C27 0.080(3) 0.103(3) 0.082(3) -0.014(2) -0.006(2) -0.050(2)
C28 0.0449(16) 0.0473(15) 0.0420(17) -0.0144(13) -0.0094(13) -0.0049(12)
C29 0.0427(16) 0.0497(16) 0.0393(17) -0.0131(13) -0.0029(13) -0.0080(13)
C30 0.0359(14) 0.0448(14) 0.0375(16) -0.0112(12) -0.0062(12) -0.0033(11)
C31 0.069(2) 0.075(2) 0.053(2) -0.0209(17) -0.0128(17) -0.0212(18)
C32 0.056(2) 0.067(2) 0.068(2) -0.0296(18) -0.0104(17) -0.0134(16)

loop_
_atom_type_symbol
_atom_type_description
_atom_type_scat_dispersion_real
_atom_type_scat_dispersion_imag
_atom_type_scat_source
C C 0.0033 0.0016 'International Tables Vol C Tables 4.2.6.8 and 6.1.1.4'
H H 0.0000 0.0000 'International Tables Vol C Tables 4.2.6.8 and 6.1.1.4'
N N 0.0061 0.0033 'International Tables Vol C Tables 4.2.6.8 and 6.1.1.4'
O O 0.0106 0.0060 'International Tables Vol C Tables 4.2.6.8 and 6.1.1.4'

loop_
_geom_angle_atom_site_label_1
_geom_angle_atom_site_label_2
_geom_angle_atom_site_label_3
_geom_angle
C3 N2 C2 113.6(3)
C3 N2 C13 113.8(3)
C2 N2 C13 104.2(3)
H7 O1S H8 107(5)
C8 O2 C23 118.4(2)
C10 N1 C40 123.0(3)
C10 N1 H6 118.5
C40 N1 H6 118.5
N1 C40 C11 112.4(3)
N1 C40 H2A 109.1
C11 C40 H2A 109.1
N1 C40 H2B 109.1
C11 C40 H2B 109.1
H2A C40 H2B 107.9
C25 N4 C26 121.2(3)
C25 N4 H3 116(2)
C26 N4 H3 111(2)
C2 C1 C12 106.0(3)
C2 C1 H1C 110.5
C12 C1 H1C 110.5
C2 C1 H1D 110.5
C12 C1 H1D 110.5
H1C C1 H1D 108.7
N2 C2 C1 104.9(3)
N2 C2 H2C 110.8
C1 C2 H2C 110.8
N2 C2 H2D 110.8
C1 C2 H2D 110.8
H2C C2 H2D 108.8
N2 C3 C4 109.8(2)
N2 C3 H3A 109.7
C4 C3 H3A 109.7
N2 C3 H3B 109.7
C4 C3 H3B 109.7
H3A C3 H3B 108.2
N3 C4 C3 114.6(2)
N3 C4 H2 106.5(19)
C3 C4 H2 110.9(19)
N3 C4 H9 108(2)
C3 C4 H9 108(2)
H2 C4 H9 109(3)
C20 N3 C4 123.4(3)
C20 N3 C6 114.4(2)
C4 N3 C6 122.2(2)
N3 C6 C7 111.5(2)
N3 C6 C30 109.8(2)
C7 C6 C30 109.8(2)
N3 C6 C14 99.6(2)
C7 C6 C14 113.6(2)
C30 C6 C14 112.2(2)
C8 C7 C21 115.6(3)
C8 C7 C6 122.9(2)
C21 C7 C6 121.5(2)
O2 C8 C7 123.0(2)
O2 C8 C9 113.9(2)
C7 C8 C9 123.1(3)
C8 C9 C10 120.2(3)
C8 C9 H9 119.9
C10 C9 H9 119.9
N1 C10 C9 121.5(3)
N1 C10 C22 119.9(3)
C9 C10 C22 118.6(3)
C40 C11 H11A 109.5
C40 C11 H11B 109.5
H11A C11 H11B 109.5
C40 C11 H11C 109.5
H11A C11 H11C 109.5
H11B C11 H11C 109.5
C1 C12 C13 103.9(3)
C1 C12 H12A 111.0
C13 C12 H12A 111.0
C1 C12 H12B 111.0
C13 C12 H12B 111.0
H12A C12 H12B 109.0
N2 C13 C12 102.4(3)
N2 C13 H13A 111.3
C12 C13 H13A 111.3
N2 C13 H13B 111.3
C12 C13 H13B 111.3
H13A C13 H13B 109.2
C15 C14 C19 120.8(3)
C15 C14 C6 129.3(3)
C19 C14 C6 109.9(2)
C14 C15 C16 117.8(3)
C14 C15 H15 121.1
C16 C15 H15 121.1
C15 C16 C17 121.1(3)
C15 C16 H16 119.4
C17 C16 H16 119.4
C18 C17 C16 120.8(3)
C18 C17 H17 119.6
C16 C17 H17 119.6
C17 C18 C19 117.9(3)
C17 C18 H18 121.0
C19 C18 H18 121.0
C18 C19 C14 121.5(3)
C18 C19 C20 129.4(3)
C14 C19 C20 109.1(2)
O1 C20 N3 125.4(3)
O1 C20 C19 127.7(3)
N3 C20 C19 106.9(3)
C22 C21 C7 123.6(3)
C22 C21 H21 118.2
C7 C21 H21 118.2
C21 C22 C10 118.9(3)
C21 C22 C32 121.4(3)
C10 C22 C32 119.6(3)
C30 C23 O2 123.0(2)
C30 C23 C24 122.7(3)
O2 C23 C24 114.2(2)
C25 C24 C23 120.2(3)
C25 C24 H24 119.9
C23 C24 H24 119.9
C24 C25 N4 121.9(3)
C24 C25 C28 119.0(2)
N4 C25 C28 119.0(3)
N4 C26 C27 110.3(3)
N4 C26 H26A 109.6
C27 C26 H26A 109.6
N4 C26 H26B 109.6
C27 C26 H26B 109.6
H26A C26 H26B 108.1
C26 C27 H27A 109.5
C26 C27 H27B 109.5
H27A C27 H27B 109.5
C26 C27 H27C 109.5
H27A C27 H27C 109.5
H27B C27 H27C 109.5
C29 C28 C25 117.9(2)
C29 C28 C31 121.3(3)
C25 C28 C31 120.8(3)
C28 C29 C30 124.4(3)
C28 C29 H29 117.8
C30 C29 H29 117.8
C23 C30 C29 115.7(2)
C23 C30 C6 122.8(2)
C29 C30 C6 121.4(2)
C28 C31 H31A 109.5
C28 C31 H31B 109.5
H31A C31 H31B 109.5
C28 C31 H31C 109.5
H31A C31 H31C 109.5
H31B C31 H31C 109.5
C22 C32 H32A 109.5
C22 C32 H32B 109.5
H32A C32 H32B 109.5
C22 C32 H32C 109.5
H32A C32 H32C 109.5
H32B C32 H32C 109.5

loop_
_geom_bond_atom_site_label_1
_geom_bond_atom_site_label_2
_geom_bond_distance
N2 C3 1.445(4)
N2 C2 1.461(4)
N2 C13 1.463(4)
O1S H7 1.00(6)
O1S H8 0.80(6)
O2 C8 1.375(3)
O2 C23 1.378(3)
N1 C10 1.380(4)
N1 C40 1.435(4)
N1 H6 0.8600
C40 C11 1.492(6)
C40 H2A 0.9700
C40 H2B 0.9700
O1 C20 1.237(4)
N4 C25 1.389(3)
N4 C26 1.440(4)
N4 H3 0.87(4)
C1 C2 1.508(6)
C1 C12 1.501(6)
C1 H1C 0.9700
C1 H1D 0.9700
C2 H2C 0.9700
C2 H2D 0.9700
C3 C4 1.519(4)
C3 H3A 0.9700
C3 H3B 0.9700
C4 N3 1.442(4)
C4 H2 1.00(3)
C4 H9 0.98(4)
N3 C20 1.341(4)
N3 C6 1.494(4)
C6 C7 1.507(4)
C6 C30 1.518(3)
C6 C14 1.534(4)
C7 C8 1.378(4)
C7 C21 1.411(4)
C8 C9 1.384(4)
C9 C10 1.389(4)
C9 H9 0.9300
C10 C22 1.418(4)
C11 H11A 0.9600
C11 H11B 0.9600
C11 H11C 0.9600
C12 C13 1.516(5)
C12 H12A 0.9700
C12 H12B 0.9700
C13 H13A 0.9700
C13 H13B 0.9700
C14 C15 1.380(4)
C14 C19 1.382(4)
C15 C16 1.385(5)
C15 H15 0.9300
C16 C17 1.391(5)
C16 H16 0.9300
C17 C18 1.377(5)
C17 H17 0.9300
C18 C19 1.381(4)
C18 H18 0.9300
C19 C20 1.470(4)
C21 C22 1.368(4)
C21 H21 0.9300
C22 C32 1.507(4)
C23 C30 1.372(4)
C23 C24 1.394(4)
C24 C25 1.378(4)
C24 H24 0.9300
C25 C28 1.418(4)
C26 C27 1.514(5)
C26 H26A 0.9700
C26 H26B 0.9700
C27 H27A 0.9600
C27 H27B 0.9600
C27 H27C 0.9600
C28 C29 1.375(4)
C28 C31 1.495(4)
C29 C30 1.396(4)
C29 H29 0.9300
C31 H31A 0.9600
C31 H31B 0.9600
C31 H31C 0.9600
C32 H32A 0.9600
C32 H32B 0.9600
C32 H32C 0.9600
